data_4512881
loop_
_publ_author_name
'Si, Chang-Dai'
'Hu, Dong-Cheng'
'Fan, Yan'
'Wu, Yu'
'Yao, Xiao-Qiang'
'Yang, Yun-Xia'
'Liu, Jia-Cheng'

_publ_section_title
;
 Seven Coordination Polymers Derived from Semirigid Tetracarboxylic Acids
 and N-Donor Ligands: Topological Structures, Unusual Magnetic Properties,
 and Photoluminescences
;
_journal_issue 5
_journal_name_full 'Crystal Growth &amp; Design'
_journal_page_first 2419
_journal_paper_doi 10.1021/acs.cgd.5b00205
_journal_volume 15
_journal_year 2015
_chemical_formula_sum 'C32 H30.8 Cu5 O26.4'
_chemical_formula_weight 1155.47
_chemical_name_systematic
; 
 ? 
;
_space_group_IT_number 2
_symmetry_cell_setting triclinic
_symmetry_space_group_name_Hall '-P 1'
_symmetry_space_group_name_H-M 'P -1'
_atom_sites_solution_hydrogens geom
_atom_sites_solution_primary direct
_atom_sites_solution_secondary difmap
_audit_creation_method SHELXL-97
_cell_angle_alpha 101.006(4)
_cell_angle_beta 110.549(4)
_cell_angle_gamma 99.779(4)
_cell_formula_units_Z 1
_cell_length_a 10.7643(4)
_cell_length_b 11.1903(5)
_cell_length_c 11.8805(6)
_cell_measurement_reflns_used 3928
_cell_measurement_temperature 293(2)
_cell_measurement_theta_max 25.4
_cell_measurement_theta_min 2.5
_cell_volume 1270.95(11)
_computing_structure_refinement 'SHELXL-97 (Sheldrick, 2008)'
_computing_structure_solution 'SHELXS-97 (Sheldrick, 2008)'
_diffrn_ambient_temperature 293(2)
_diffrn_measured_fraction_theta_full 0.998
_diffrn_measured_fraction_theta_max 0.998
_diffrn_measurement_device_type 'SuperNova, Dual, Cu at zero, Eos'
_diffrn_measurement_method '\w scans'
_diffrn_radiation_monochromator graphite
_diffrn_radiation_source 'fine-focus sealed tube'
_diffrn_radiation_type MoK\a
_diffrn_radiation_wavelength 0.71000
_diffrn_reflns_av_R_equivalents 0.0321
_diffrn_reflns_av_sigmaI/netI 0.0521
_diffrn_reflns_limit_h_max 6
_diffrn_reflns_limit_h_min -12
_diffrn_reflns_limit_k_max 13
_diffrn_reflns_limit_k_min -13
_diffrn_reflns_limit_l_max 14
_diffrn_reflns_limit_l_min -13
_diffrn_reflns_number 7818
_diffrn_reflns_theta_full 25.01
_diffrn_reflns_theta_max 25.01
_diffrn_reflns_theta_min 3.04
_exptl_absorpt_coefficient_mu 2.136
_exptl_absorpt_correction_T_max 0.6871
_exptl_absorpt_correction_T_min 0.6066
_exptl_absorpt_correction_type multi-scan
_exptl_absorpt_process_details sadabs
_exptl_crystal_colour blue
_exptl_crystal_density_diffrn 1.510
_exptl_crystal_density_method 'not measured'
_exptl_crystal_description block
_exptl_crystal_F_000 579
_exptl_crystal_size_max 0.26
_exptl_crystal_size_mid 0.22
_exptl_crystal_size_min 0.19
_platon_squeeze_details
;
;
_refine_diff_density_max 0.431
_refine_diff_density_min -1.099
_refine_diff_density_rms 0.096
_refine_ls_extinction_method none
_refine_ls_goodness_of_fit_ref 1.079
_refine_ls_hydrogen_treatment mixed
_refine_ls_matrix_type full
_refine_ls_number_parameters 298
_refine_ls_number_reflns 4482
_refine_ls_number_restraints 0
_refine_ls_restrained_S_all 1.079
_refine_ls_R_factor_all 0.0454
_refine_ls_R_factor_gt 0.0391
_refine_ls_shift/su_max 0.000
_refine_ls_shift/su_mean 0.000
_refine_ls_structure_factor_coef Fsqd
_refine_ls_weighting_details 'calc w=1/[\s^2^(Fo^2^)+(0.0465P)^2^+1.5064P] where P=(Fo^2^+2Fc^2^)/3'
_refine_ls_weighting_scheme calc
_refine_ls_wR_factor_gt 0.1076
_refine_ls_wR_factor_ref 0.1119
_reflns_number_gt 3837
_reflns_number_total 4482
_reflns_threshold_expression >2sigma(I)
_cod_data_source_file cg5b00205_si_001.cif
_cod_data_source_block 2
_cod_depositor_comments
;
The following automatic conversions were performed:

'_symmetry_cell_setting' value 'Triclinic' changed to 'triclinic'
according to
/usr/data/users/saulius/crontab/automatic-downloads/rss-feeds/ACS/lib/dictionaries/cif_core.dic
dictionary named 'cif_core.dic' version 2.4.2 from 2011-04-26.

Automatic conversion script
Id: cif_fix_values 3143 2015-03-26 13:38:13Z robertas 

 Adding full bibliography for 4512880--4512886.cif.
;
_cod_original_cell_volume 1270.94(10)
_cod_original_sg_symbol_H-M P-1
_cod_original_formula_sum 'C32 H30.80 Cu5 O26.40'
_cod_database_code 4512881

loop_
_symmetry_equiv_pos_as_xyz
'x, y, z'
'-x, -y, -z'

loop_
_atom_site_label
_atom_site_type_symbol
_atom_site_fract_x
_atom_site_fract_y
_atom_site_fract_z
_atom_site_U_iso_or_equiv
_atom_site_adp_type
_atom_site_occupancy
_atom_site_symmetry_multiplicity
_atom_site_calc_flag
_atom_site_refinement_flags
Cu3 Cu 0.64404(4) 0.51070(4) 0.01199(4) 0.01799(14) Uani 1 1 d .
Cu1 Cu 0.5000 0.0000 1.0000 0.0347(2) Uani 1 2 d S
Cu2 Cu 0.56218(5) 0.38577(5) 0.21048(4) 0.02223(15) Uani 1 1 d .
O1 O 0.3837(3) -0.0152(3) 0.8297(3) 0.0375(8) Uani 1 1 d .
O2 O 0.4732(3) 0.1903(3) 0.8747(3) 0.0362(7) Uani 1 1 d .
O3 O 0.2626(3) 0.3386(3) 0.8100(2) 0.0272(6) Uani 1 1 d .
O4 O 0.3966(3) 0.4084(3) 0.7164(3) 0.0410(8) Uani 1 1 d .
O5 O 0.0377(3) 0.0555(2) 0.3085(2) 0.0218(6) Uani 1 1 d .
O6 O -0.2705(3) 0.3433(3) 0.2078(3) 0.0373(8) Uani 1 1 d .
O7 O -0.2228(3) 0.4129(3) 0.0586(3) 0.0278(6) Uani 1 1 d .
H7B H -0.2936 0.4401 0.0504 0.033 Uiso 1 1 d R
O8 O 0.2456(3) 0.4233(3) 0.0726(3) 0.0312(7) Uani 1 1 d .
O9 O 0.3763(3) 0.3326(3) 0.2047(3) 0.0351(7) Uani 1 1 d .
O10 O 0.3657(5) 0.0624(5) 1.0555(4) 0.0771(14) Uani 1 1 d .
H10A H 0.3948 0.0781 1.1346 0.116 Uiso 1 1 d R
H10B H 0.3553 0.1297 1.0343 0.116 Uiso 1 1 d R
O11 O 0.6215(4) 0.3587(4) 0.3785(3) 0.0588(11) Uani 1 1 d .
H11A H 0.5712 0.2770 0.3735 0.088 Uiso 1 1 d R
H11B H 0.7179 0.3634 0.4098 0.088 Uiso 1 1 d R
O12 O 0.5012(2) 0.4003(2) 0.0421(2) 0.0172(5) Uani 1 1 d .
H12A H 0.4771 0.3274 -0.0081 0.021 Uiso 1 1 d R
H12B H 0.4311 0.4298 0.0269 0.021 Uiso 1 1 d R
C1 C 0.3901(4) 0.0893(4) 0.8018(4) 0.0282(9) Uani 1 1 d .
C2 C 0.2952(4) 0.0851(4) 0.6732(4) 0.0234(8) Uani 1 1 d .
C3 C 0.2675(4) 0.1941(3) 0.6395(3) 0.0219(8) Uani 1 1 d .
C4 C 0.1837(4) 0.1867(3) 0.5168(3) 0.0217(8) Uani 1 1 d .
H4 H 0.1673 0.2594 0.4939 0.026 Uiso 1 1 calc R
C5 C 0.1258(4) 0.0710(3) 0.4301(3) 0.0189(8) Uani 1 1 d .
C6 C 0.1494(4) -0.0386(4) 0.4620(4) 0.0252(9) Uani 1 1 d .
H6 H 0.1090 -0.1164 0.4028 0.030 Uiso 1 1 calc R
C7 C 0.2334(4) -0.0305(4) 0.5824(4) 0.0274(9) Uani 1 1 d .
H7 H 0.2494 -0.1038 0.6039 0.033 Uiso 1 1 calc R
C8 C 0.3162(4) 0.3237(4) 0.7319(4) 0.0256(9) Uani 1 1 d .
C9 C 0.0394(4) 0.1611(3) 0.2598(3) 0.0197(8) Uani 1 1 d .
C10 C -0.0753(4) 0.2060(4) 0.2308(4) 0.0223(8) Uani 1 1 d .
H10 H -0.1480 0.1732 0.2505 0.027 Uiso 1 1 calc R
C11 C -0.0809(4) 0.3026(4) 0.1707(3) 0.0210(8) Uani 1 1 d .
C12 C 0.0297(4) 0.3496(4) 0.1423(4) 0.0225(8) Uani 1 1 d .
H12 H 0.0252 0.4113 0.0996 0.027 Uiso 1 1 calc R
C13 C 0.1459(4) 0.3051(4) 0.1772(3) 0.0199(8) Uani 1 1 d .
C14 C 0.1517(4) 0.2098(4) 0.2363(3) 0.0215(8) Uani 1 1 d .
H14 H 0.2294 0.1793 0.2597 0.026 Uiso 1 1 calc R
C15 C 0.2663(4) 0.3584(4) 0.1489(4) 0.0225(8) Uani 1 1 d .
C16 C -0.2017(4) 0.3571(4) 0.1430(4) 0.0233(8) Uani 1 1 d .
O13 O 0.8291(3) 0.8578(3) 0.0947(3) 0.0459(8) Uani 1 1 d G
H13B H 0.8135 0.7855 0.1156 0.055 Uiso 1 1 d R
H13A H 0.8956 0.9219 0.1628 0.055 Uiso 1 1 d R
O14 O 0.5163(16) 0.4563(19) 0.5368(15) 0.061(6) Uani 0.20 1 d P
H14B H 0.4829 0.4434 0.5877 0.073 Uiso 0.20 1 d PR
H14A H 0.5697 0.5317 0.5629 0.091 Uiso 0.20 1 d PR

loop_
_atom_site_aniso_label
_atom_site_aniso_U_11
_atom_site_aniso_U_22
_atom_site_aniso_U_33
_atom_site_aniso_U_23
_atom_site_aniso_U_13
_atom_site_aniso_U_12
Cu3 0.0149(2) 0.0230(3) 0.0234(3) 0.01424(19) 0.01000(19) 0.00927(19)
Cu1 0.0479(5) 0.0340(4) 0.0196(4) 0.0130(3) 0.0031(3) 0.0199(4)
Cu2 0.0171(3) 0.0358(3) 0.0216(3) 0.0161(2) 0.0101(2) 0.0120(2)
O1 0.051(2) 0.0313(16) 0.0233(15) 0.0157(13) 0.0008(14) 0.0139(15)
O2 0.0343(17) 0.0342(17) 0.0289(16) 0.0034(14) 0.0007(13) 0.0122(14)
O3 0.0274(15) 0.0280(15) 0.0236(15) 0.0054(12) 0.0080(12) 0.0072(12)
O4 0.054(2) 0.0267(16) 0.0403(19) 0.0011(14) 0.0257(16) -0.0008(15)
O5 0.0252(14) 0.0183(13) 0.0188(13) 0.0116(11) 0.0022(11) 0.0043(11)
O6 0.0279(16) 0.068(2) 0.0457(19) 0.0423(17) 0.0266(14) 0.0325(16)
O7 0.0241(15) 0.0397(16) 0.0394(17) 0.0292(14) 0.0202(13) 0.0207(13)
O8 0.0240(15) 0.0416(17) 0.0482(19) 0.0323(15) 0.0232(14) 0.0171(13)
O9 0.0187(15) 0.058(2) 0.0459(18) 0.0382(16) 0.0173(13) 0.0160(14)
O10 0.108(4) 0.114(4) 0.044(2) 0.040(2) 0.037(2) 0.078(3)
O11 0.050(2) 0.115(3) 0.039(2) 0.048(2) 0.0246(17) 0.046(2)
O12 0.0145(13) 0.0208(13) 0.0202(13) 0.0110(10) 0.0073(10) 0.0077(11)
C1 0.031(2) 0.033(2) 0.020(2) 0.0083(18) 0.0058(18) 0.013(2)
C2 0.026(2) 0.024(2) 0.022(2) 0.0089(16) 0.0082(16) 0.0078(17)
C3 0.023(2) 0.0209(19) 0.0196(19) 0.0055(15) 0.0055(16) 0.0055(16)
C4 0.025(2) 0.0189(18) 0.024(2) 0.0122(16) 0.0084(16) 0.0078(16)
C5 0.0183(19) 0.0236(19) 0.0163(18) 0.0092(15) 0.0059(15) 0.0073(16)
C6 0.035(2) 0.0208(19) 0.0183(19) 0.0079(16) 0.0068(17) 0.0077(18)
C7 0.034(2) 0.024(2) 0.024(2) 0.0118(17) 0.0067(17) 0.0113(18)
C8 0.031(2) 0.0207(19) 0.022(2) 0.0066(16) 0.0060(17) 0.0070(18)
C9 0.023(2) 0.0209(18) 0.0185(19) 0.0116(15) 0.0072(15) 0.0077(16)
C10 0.019(2) 0.030(2) 0.026(2) 0.0157(17) 0.0137(16) 0.0075(17)
C11 0.020(2) 0.027(2) 0.023(2) 0.0141(16) 0.0097(16) 0.0110(17)
C12 0.020(2) 0.029(2) 0.027(2) 0.0178(17) 0.0112(16) 0.0109(17)
C13 0.021(2) 0.027(2) 0.0207(19) 0.0122(16) 0.0132(16) 0.0104(16)
C14 0.0165(19) 0.029(2) 0.024(2) 0.0146(16) 0.0081(15) 0.0107(16)
C15 0.019(2) 0.027(2) 0.028(2) 0.0144(17) 0.0120(16) 0.0074(17)
C16 0.018(2) 0.029(2) 0.027(2) 0.0149(17) 0.0088(16) 0.0098(17)
O13 0.048(2) 0.0339(17) 0.045(2) 0.0100(15) 0.0076(16) 0.0079(16)
O14 0.023(9) 0.090(16) 0.039(11) -0.017(9) 0.014(8) -0.025(10)

loop_
_atom_type_symbol
_atom_type_description
_atom_type_scat_dispersion_real
_atom_type_scat_dispersion_imag
_atom_type_scat_source
C C 0.0033 0.0016 'International Tables Vol C Tables 4.2.6.8 and 6.1.1.4'
H H 0.0000 0.0000 'International Tables Vol C Tables 4.2.6.8 and 6.1.1.4'
O O 0.0106 0.0060 'International Tables Vol C Tables 4.2.6.8 and 6.1.1.4'
Cu Cu 0.3201 1.2651 'International Tables Vol C Tables 4.2.6.8 and 6.1.1.4'

loop_
_geom_angle_atom_site_label_1
_geom_angle_atom_site_label_2
_geom_angle_atom_site_label_3
_geom_angle
_geom_angle_site_symmetry_1
_geom_angle_site_symmetry_3
O7 Cu3 O8 84.45(11) 1_655 2_665
O7 Cu3 O12 176.17(11) 1_655 2_665
O8 Cu3 O12 97.17(11) 2_665 2_665
O7 Cu3 O12 94.69(10) 1_655 .
O8 Cu3 O12 160.45(12) 2_665 .
O12 Cu3 O12 82.62(10) 2_665 .
O7 Cu3 O3 96.08(11) 1_655 2_666
O8 Cu3 O3 98.73(12) 2_665 2_666
O12 Cu3 O3 87.13(10) 2_665 2_666
O12 Cu3 O3 100.78(10) . 2_666
O7 Cu3 Cu3 135.89(8) 1_655 2_665
O8 Cu3 Cu3 135.30(9) 2_665 2_665
O12 Cu3 Cu3 41.36(7) 2_665 2_665
O12 Cu3 Cu3 41.26(7) . 2_665
O3 Cu3 Cu3 95.24(7) 2_666 2_665
O1 Cu1 O1 179.998(1) 2_657 .
O1 Cu1 O10 90.27(16) 2_657 .
O1 Cu1 O10 89.73(16) . .
O1 Cu1 O10 89.73(16) 2_657 2_657
O1 Cu1 O10 90.27(16) . 2_657
O10 Cu1 O10 180.000(2) . 2_657
O12 Cu2 O6 93.42(11) . 1_655
O12 Cu2 O9 94.58(11) . .
O6 Cu2 O9 149.35(14) 1_655 .
O12 Cu2 O11 176.22(15) . .
O6 Cu2 O11 85.53(13) 1_655 .
O9 Cu2 O11 84.56(13) . .
O12 Cu2 O4 90.61(11) . 2_666
O6 Cu2 O4 109.59(14) 1_655 2_666
O9 Cu2 O4 99.87(13) . 2_666
O11 Cu2 O4 93.17(15) . 2_666
C1 O1 Cu1 113.6(3) . .
C8 O3 Cu3 123.6(3) . 2_666
C8 O4 Cu2 127.4(3) . 2_666
C5 O5 C9 118.4(3) . .
C16 O6 Cu2 134.9(3) . 1_455
C16 O7 Cu3 127.6(3) . 1_455
C16 O7 H7B 109.0 . .
Cu3 O7 H7B 19.7 1_455 .
C15 O8 Cu3 132.1(3) . 2_665
C15 O9 Cu2 132.5(3) . .
Cu1 O10 H10A 109.3 . .
Cu1 O10 H10B 109.4 . .
H10A O10 H10B 109.2 . .
Cu2 O11 H11A 109.2 . .
Cu2 O11 H11B 109.4 . .
H11A O11 H11B 109.5 . .
Cu2 O12 Cu3 117.96(12) . 2_665
Cu2 O12 Cu3 112.89(12) . .
Cu3 O12 Cu3 97.38(10) 2_665 .
Cu2 O12 H12A 109.1 . .
Cu3 O12 H12A 109.8 2_665 .
Cu3 O12 H12A 109.1 . .
Cu2 O12 H12B 108.9 . .
Cu3 O12 H12B 12.0 2_665 .
Cu3 O12 H12B 108.9 . .
H12A O12 H12B 107.9 . .
O2 C1 O1 123.0(4) . .
O2 C1 C2 120.8(4) . .
O1 C1 C2 116.2(3) . .
C7 C2 C3 118.3(4) . .
C7 C2 C1 119.5(4) . .
C3 C2 C1 122.2(3) . .
C4 C3 C2 120.3(3) . .
C4 C3 C8 115.9(3) . .
C2 C3 C8 123.7(3) . .
C5 C4 C3 119.4(3) . .
C5 C4 H4 120.3 . .
C3 C4 H4 120.3 . .
C4 C5 O5 122.8(3) . .
C4 C5 C6 121.3(3) . .
O5 C5 C6 115.9(3) . .
C7 C6 C5 119.1(4) . .
C7 C6 H6 120.5 . .
C5 C6 H6 120.5 . .
C6 C7 C2 121.6(4) . .
C6 C7 H7 119.2 . .
C2 C7 H7 119.2 . .
O3 C8 O4 125.9(4) . .
O3 C8 C3 116.3(4) . .
O4 C8 C3 117.5(4) . .
C10 C9 C14 122.8(3) . .
C10 C9 O5 117.8(3) . .
C14 C9 O5 119.3(3) . .
C9 C10 C11 118.6(3) . .
C9 C10 H10 120.7 . .
C11 C10 H10 120.7 . .
C12 C11 C10 119.3(3) . .
C12 C11 C16 120.9(3) . .
C10 C11 C16 119.7(3) . .
C13 C12 C11 120.5(3) . .
C13 C12 H12 119.8 . .
C11 C12 H12 119.8 . .
C12 C13 C14 120.3(3) . .
C12 C13 C15 120.2(3) . .
C14 C13 C15 119.4(3) . .
C9 C14 C13 118.5(4) . .
C9 C14 H14 120.8 . .
C13 C14 H14 120.8 . .
O8 C15 O9 127.2(3) . .
O8 C15 C13 116.7(3) . .
O9 C15 C13 116.1(3) . .
O7 C16 O6 127.1(4) . .
O7 C16 C11 116.7(3) . .
O6 C16 C11 116.2(3) . .
H13B O13 H13A 111.3 . .
O14 O14 H14B 124.0 2_666 .
O14 O14 H14A 61.0 2_666 .
H14B O14 H14A 110.2 . .

loop_
_geom_bond_atom_site_label_1
_geom_bond_atom_site_label_2
_geom_bond_distance
_geom_bond_site_symmetry_2
Cu3 O7 1.941(3) 1_655
Cu3 O8 1.946(3) 2_665
Cu3 O12 1.979(2) 2_665
Cu3 O12 1.983(2) .
Cu3 O3 2.213(3) 2_666
Cu3 Cu3 2.9759(8) 2_665
Cu1 O1 1.926(3) 2_657
Cu1 O1 1.926(3) .
Cu1 O10 1.962(4) .
Cu1 O10 1.962(4) 2_657
Cu2 O12 1.922(2) .
Cu2 O6 1.948(3) 1_655
Cu2 O9 1.960(3) .
Cu2 O11 1.971(3) .
Cu2 O4 2.208(3) 2_666
O1 C1 1.273(5) .
O2 C1 1.251(5) .
O3 C8 1.253(5) .
O3 Cu3 2.213(3) 2_666
O4 C8 1.256(5) .
O4 Cu2 2.208(3) 2_666
O5 C5 1.379(4) .
O5 C9 1.412(4) .
O6 C16 1.254(5) .
O6 Cu2 1.948(3) 1_455
O7 C16 1.255(4) .
O7 Cu3 1.941(3) 1_455
O7 H7B 0.8500 .
O8 C15 1.250(5) .
O8 Cu3 1.946(3) 2_665
O9 C15 1.250(5) .
O10 H10A 0.8509 .
O10 H10B 0.8519 .
O11 H11A 0.9600 .
O11 H11B 0.9600 .
O12 Cu3 1.979(2) 2_665
O12 H12A 0.8499 .
O12 H12B 0.8499 .
C1 C2 1.496(5) .
C2 C7 1.397(5) .
C2 C3 1.402(5) .
C3 C4 1.397(5) .
C3 C8 1.521(5) .
C4 C5 1.376(5) .
C4 H4 0.9300 .
C5 C6 1.389(5) .
C6 C7 1.372(5) .
C6 H6 0.9300 .
C7 H7 0.9300 .
C9 C10 1.369(5) .
C9 C14 1.381(5) .
C10 C11 1.402(5) .
C10 H10 0.9300 .
C11 C12 1.395(5) .
C11 C16 1.489(5) .
C12 C13 1.382(5) .
C12 H12 0.9300 .
C13 C14 1.383(5) .
C13 C15 1.506(5) .
C14 H14 0.9300 .
O13 H13B 0.8964 .
O13 H13A 0.9375 .
O14 O14 1.44(4) 2_666
O14 H14B 0.8269 .
O14 H14A 0.8648 .

loop_
_geom_torsion_atom_site_label_1
_geom_torsion_atom_site_label_2
_geom_torsion_atom_site_label_3
_geom_torsion_atom_site_label_4
_geom_torsion
_geom_torsion_site_symmetry_1
_geom_torsion_site_symmetry_4
O1 Cu1 O1 C1 -31(7) 2_657 .
O10 Cu1 O1 C1 77.8(3) . .
O10 Cu1 O1 C1 -102.2(3) 2_657 .
O12 Cu2 O9 C15 -32.5(4) . .
O6 Cu2 O9 C15 -137.1(4) 1_655 .
O11 Cu2 O9 C15 151.2(4) . .
O4 Cu2 O9 C15 59.0(4) 2_666 .
O6 Cu2 O12 Cu3 -163.18(15) 1_655 2_665
O9 Cu2 O12 Cu3 46.43(15) . 2_665
O11 Cu2 O12 Cu3 123.0(18) . 2_665
O4 Cu2 O12 Cu3 -53.51(14) 2_666 2_665
O6 Cu2 O12 Cu3 -50.73(15) 1_655 .
O9 Cu2 O12 Cu3 158.89(14) . .
O11 Cu2 O12 Cu3 -124.5(18) . .
O4 Cu2 O12 Cu3 58.94(14) 2_666 .
O7 Cu3 O12 Cu2 58.15(14) 1_655 .
O8 Cu3 O12 Cu2 144.8(3) 2_665 .
O12 Cu3 O12 Cu2 -124.60(17) 2_665 .
O3 Cu3 O12 Cu2 -38.96(14) 2_666 .
Cu3 Cu3 O12 Cu2 -124.60(17) 2_665 .
O7 Cu3 O12 Cu3 -177.26(12) 1_655 2_665
O8 Cu3 O12 Cu3 -90.6(3) 2_665 2_665
O12 Cu3 O12 Cu3 0.0 2_665 2_665
O3 Cu3 O12 Cu3 85.63(11) 2_666 2_665
Cu1 O1 C1 O2 6.1(6) . .
Cu1 O1 C1 C2 -176.1(3) . .
O2 C1 C2 C7 161.4(4) . .
O1 C1 C2 C7 -16.4(6) . .
O2 C1 C2 C3 -17.4(6) . .
O1 C1 C2 C3 164.7(4) . .
C7 C2 C3 C4 -2.2(6) . .
C1 C2 C3 C4 176.7(4) . .
C7 C2 C3 C8 173.7(4) . .
C1 C2 C3 C8 -7.5(6) . .
C2 C3 C4 C5 1.7(6) . .
C8 C3 C4 C5 -174.4(4) . .
C3 C4 C5 O5 177.4(3) . .
C3 C4 C5 C6 -0.3(6) . .
C9 O5 C5 C4 20.0(5) . .
C9 O5 C5 C6 -162.1(3) . .
C4 C5 C6 C7 -0.6(6) . .
O5 C5 C6 C7 -178.5(4) . .
C5 C6 C7 C2 0.1(6) . .
C3 C2 C7 C6 1.3(6) . .
C1 C2 C7 C6 -177.7(4) . .
Cu3 O3 C8 O4 -26.9(6) 2_666 .
Cu3 O3 C8 C3 159.6(2) 2_666 .
Cu2 O4 C8 O3 -13.8(6) 2_666 .
Cu2 O4 C8 C3 159.5(3) 2_666 .
C4 C3 C8 O3 107.8(4) . .
C2 C3 C8 O3 -68.2(5) . .
C4 C3 C8 O4 -66.2(5) . .
C2 C3 C8 O4 117.8(5) . .
C5 O5 C9 C10 -113.7(4) . .
C5 O5 C9 C14 70.2(4) . .
C14 C9 C10 C11 2.3(6) . .
O5 C9 C10 C11 -173.6(3) . .
C9 C10 C11 C12 0.1(6) . .
C9 C10 C11 C16 -177.3(3) . .
C10 C11 C12 C13 -2.5(6) . .
C16 C11 C12 C13 174.9(4) . .
C11 C12 C13 C14 2.6(6) . .
C11 C12 C13 C15 -178.5(4) . .
C10 C9 C14 C13 -2.2(6) . .
O5 C9 C14 C13 173.6(3) . .
C12 C13 C14 C9 -0.3(6) . .
C15 C13 C14 C9 -179.1(3) . .
Cu3 O8 C15 O9 10.6(7) 2_665 .
Cu3 O8 C15 C13 -169.3(3) 2_665 .
Cu2 O9 C15 O8 4.8(7) . .
Cu2 O9 C15 C13 -175.3(3) . .
C12 C13 C15 O8 -14.1(5) . .
C14 C13 C15 O8 164.8(4) . .
C12 C13 C15 O9 166.0(4) . .
C14 C13 C15 O9 -15.1(5) . .
Cu3 O7 C16 O6 6.9(6) 1_455 .
Cu3 O7 C16 C11 -172.2(2) 1_455 .
Cu2 O6 C16 O7 4.0(7) 1_455 .
Cu2 O6 C16 C11 -176.9(3) 1_455 .
C12 C11 C16 O7 23.7(5) . .
C10 C11 C16 O7 -158.9(4) . .
C12 C11 C16 O6 -155.6(4) . .
C10 C11 C16 O6 21.8(6) . .

loop_
_platon_squeeze_void_nr
_platon_squeeze_void_average_x
_platon_squeeze_void_average_y
_platon_squeeze_void_average_z
_platon_squeeze_void_volume
_platon_squeeze_void_count_electrons
_platon_squeeze_void_content
1 -0.013 0.007 -0.020 398 68 ' '
2 0.371 0.382 0.465 7 2 ' '
3 0.629 0.618 0.535 7 2 ' '
